data_4334312
loop_
_publ_author_name
'Hai-Bao Duan'
'Xuan-Rong Chen'
'Hao Yang'
'Xiao-Ming Ren'
'Fang Xuan'
'Shi-Ming Zhou'

_publ_section_title
;
 Disorder-Order Transformation and Significant Dislocation Motion
 Cooperating with a Surprisingly Large Hysteretic Magnetic Transition in a
 Nickel-Bisdithiolene Spin System
;
_journal_name_full 'Inorganic Chemistry'
_journal_page_first 3870
_journal_page_last 3877
_journal_paper_doi 10.1021/ic302571p
_journal_volume 52
_journal_year 2013
_chemical_formula_sum 'C21 H11 F3 N5 Ni S4'
_chemical_formula_weight 577.30
_chemical_name_systematic
; 
 ? 
;
_space_group_IT_number 2
_symmetry_cell_setting triclinic
_symmetry_space_group_name_Hall '-P 1'
_symmetry_space_group_name_H-M 'P -1'
_atom_sites_solution_hydrogens geom
_atom_sites_solution_primary direct
_atom_sites_solution_secondary difmap
_audit_creation_method SHELXL-97
_cell_angle_alpha 96.294(7)
_cell_angle_beta 93.068(7)
_cell_angle_gamma 103.850(7)
_cell_formula_units_Z 4
_cell_length_a 8.5682(8)
_cell_length_b 11.4127(9)
_cell_length_c 25.008(2)
_cell_measurement_temperature 131(2)
_cell_volume 2352.0(4)
_computing_structure_refinement 'SHELXL-97 (Sheldrick, 1997)'
_computing_structure_solution 'SHELXS-97 (Sheldrick, 1990)'
_diffrn_ambient_temperature 131(2)
_diffrn_measured_fraction_theta_full 0.700
_diffrn_measured_fraction_theta_max 0.700
_diffrn_radiation_monochromator graphite
_diffrn_radiation_source 'fine-focus sealed tube'
_diffrn_radiation_type MoK\a
_diffrn_radiation_wavelength 0.71073
_diffrn_reflns_av_R_equivalents 0.1074
_diffrn_reflns_av_sigmaI/netI 0.1569
_diffrn_reflns_limit_h_max 10
_diffrn_reflns_limit_h_min -7
_diffrn_reflns_limit_k_max 13
_diffrn_reflns_limit_k_min -7
_diffrn_reflns_limit_l_max 28
_diffrn_reflns_limit_l_min -29
_diffrn_reflns_number 11114
_diffrn_reflns_theta_full 25.50
_diffrn_reflns_theta_max 25.50
_diffrn_reflns_theta_min 3.27
_exptl_absorpt_coefficient_mu 1.224
_exptl_crystal_density_diffrn 1.630
_exptl_crystal_F_000 1164
_refine_diff_density_max 1.428
_refine_diff_density_min -1.405
_refine_diff_density_rms 0.228
_refine_ls_extinction_method none
_refine_ls_goodness_of_fit_ref 1.081
_refine_ls_hydrogen_treatment mixed
_refine_ls_matrix_type full
_refine_ls_number_parameters 613
_refine_ls_number_reflns 6132
_refine_ls_number_restraints 0
_refine_ls_restrained_S_all 1.081
_refine_ls_R_factor_all 0.1688
_refine_ls_R_factor_gt 0.1118
_refine_ls_shift/su_max 0.000
_refine_ls_shift/su_mean 0.000
_refine_ls_structure_factor_coef Fsqd
_refine_ls_weighting_details 'calc w=1/[\s^2^(Fo^2^)+(0.2000P)^2^+0.0000P] where P=(Fo^2^+2Fc^2^)/3'
_refine_ls_weighting_scheme calc
_refine_ls_wR_factor_gt 0.2930
_refine_ls_wR_factor_ref 0.3479
_reflns_number_gt 3621
_reflns_number_total 6132
_reflns_threshold_expression >2sigma(I)
_cod_data_source_file ic302571p_si_002_4.cif
_cod_data_source_block 131K
_cod_database_code 4334312

loop_
_symmetry_equiv_pos_as_xyz
'x, y, z'
'-x, -y, -z'

loop_
_atom_site_label
_atom_site_type_symbol
_atom_site_fract_x
_atom_site_fract_y
_atom_site_fract_z
_atom_site_U_iso_or_equiv
_atom_site_adp_type
_atom_site_occupancy
_atom_site_symmetry_multiplicity
_atom_site_calc_flag
_atom_site_refinement_flags
Ni1 Ni 0.60438(18) 0.39122(12) 0.44708(6) 0.0353(5) Uani 1 1 d .
Ni2 Ni 0.3420(2) 0.04376(13) 0.06345(7) 0.0398(5) Uani 1 1 d .
S1 S 0.4258(4) 0.3037(2) 0.38180(13) 0.0385(8) Uani 1 1 d .
S2 S 0.7431(4) 0.5138(3) 0.39770(13) 0.0406(9) Uani 1 1 d .
S3 S 0.4631(4) 0.2794(3) 0.50036(13) 0.0382(8) Uani 1 1 d .
S4 S 0.7811(4) 0.4814(3) 0.51133(13) 0.0386(9) Uani 1 1 d .
S5 S 0.1548(4) -0.0983(3) 0.01848(14) 0.0462(9) Uani 1 1 d .
S6 S 0.3969(4) 0.1308(3) -0.00677(14) 0.0428(9) Uani 1 1 d .
S7 S 0.2904(4) -0.0370(3) 0.13682(13) 0.0417(9) Uani 1 1 d .
S8 S 0.5391(4) 0.1860(3) 0.10327(14) 0.0410(9) Uani 1 1 d .
N1 N 0.3305(15) 0.3292(9) 0.2361(5) 0.051(3) Uani 1 1 d .
N2 N 0.7156(15) 0.6027(9) 0.2593(4) 0.049(3) Uani 1 1 d .
N3 N 0.4499(16) 0.2254(10) 0.6423(5) 0.059(4) Uani 1 1 d .
N4 N 0.8718(15) 0.5206(10) 0.6564(5) 0.054(3) Uani 1 1 d .
N5 N -0.0309(16) -0.2088(11) -0.1220(5) 0.059(4) Uani 1 1 d .
N6 N 0.3025(16) 0.1141(13) -0.1507(5) 0.060(4) Uani 1 1 d .
N7 N 0.4398(15) 0.0208(10) 0.2829(6) 0.057(4) Uani 1 1 d .
N8 N 0.7561(16) 0.2973(9) 0.2385(5) 0.053(3) Uani 1 1 d .
N9 N 0.3255(14) 0.5822(9) 0.1834(5) 0.044(3) Uani 1 1 d .
N10 N 0.1267(13) 0.8869(8) 0.6831(4) 0.041(3) Uani 1 1 d .
F1 F 0.2519(13) 0.4835(17) -0.1094(4) 0.143(7) Uani 1 1 d .
F2 F 0.0433(19) 0.3696(12) -0.0874(4) 0.144(7) Uani 1 1 d .
F3 F 0.0704(18) 0.5484(15) -0.0843(5) 0.132(5) Uani 1 1 d .
F4 F 0.1385(16) 0.8061(10) 0.3896(4) 0.096(4) Uani 1 1 d .
F5 F 0.1916(19) 0.9961(9) 0.4094(4) 0.116(6) Uani 1 1 d .
F6 F -0.0471(15) 0.8909(15) 0.4068(5) 0.116(5) Uani 1 1 d .
C1 C 0.4029(16) 0.3520(11) 0.2772(6) 0.041(3) Uani 1 1 d .
C2 C 0.4893(15) 0.3855(9) 0.3289(5) 0.037(3) Uani 1 1 d .
C3 C 0.6301(19) 0.4797(12) 0.3365(5) 0.054(5) Uani 1 1 d .
C4 C 0.6761(16) 0.5452(11) 0.2924(5) 0.046(4) Uani 1 1 d .
C5 C 0.5080(17) 0.2720(10) 0.6065(5) 0.044(3) Uani 1 1 d .
C6 C 0.5706(19) 0.3276(11) 0.5614(5) 0.042(3) Uani 1 1 d .
C7 C 0.7093(17) 0.4184(10) 0.5666(5) 0.036(3) Uani 1 1 d .
C8 C 0.7992(16) 0.4722(11) 0.6184(5) 0.040(3) Uani 1 1 d .
C9 C 0.0557(18) -0.1441(12) -0.0892(6) 0.049(4) Uani 1 1 d .
C10 C 0.165(2) -0.0664(14) -0.0456(6) 0.057(4) Uani 1 1 d .
C11 C 0.269(2) 0.0385(11) -0.0565(5) 0.046(4) Uani 1 1 d .
C12 C 0.2831(17) 0.0796(12) -0.1106(6) 0.046(4) Uani 1 1 d .
C13 C 0.4371(17) 0.0340(10) 0.2379(6) 0.040(3) Uani 1 1 d .
C14 C 0.4314(17) 0.0583(11) 0.1839(5) 0.043(4) Uani 1 1 d .
C15 C 0.5402(18) 0.1576(12) 0.1684(5) 0.046(4) Uani 1 1 d .
C16 C 0.6614(15) 0.2342(10) 0.2069(5) 0.036(3) Uani 1 1 d .
C17 C 0.1695(16) 0.5125(12) 0.1850(5) 0.045(4) Uani 1 1 d .
H17A H 0.1337 0.4398 0.1606 0.055 Uiso 1 1 calc R
C18 C 0.0668(18) 0.5431(11) 0.2195(6) 0.047(4) Uani 1 1 d .
H18A H -0.0369 0.4902 0.2204 0.056 Uiso 1 1 calc R
C19 C 0.1118(19) 0.6532(11) 0.2545(6) 0.052(4) Uani 1 1 d .
H19A H 0.0386 0.6786 0.2777 0.063 Uiso 1 1 calc R
C20 C 0.2683(18) 0.7230(11) 0.2535(6) 0.049(4) Uani 1 1 d .
H20A H 0.3053 0.7954 0.2780 0.058 Uiso 1 1 calc R
C21 C 0.3695(16) 0.6898(11) 0.2181(5) 0.047(4) Uani 1 1 d .
H21A H 0.4736 0.7420 0.2172 0.057 Uiso 1 1 calc R
C22 C 0.4254(19) 0.5486(14) 0.1458(6) 0.059(4) Uani 1 1 d .
H22A H 0.4543 0.4744 0.1556 0.071 Uiso 1 1 calc R
H22B H 0.5264 0.6139 0.1490 0.071 Uiso 1 1 calc R
C23 C 0.3606(16) 0.5249(12) 0.0887(6) 0.044(4) Uani 1 1 d .
C24 C 0.296(2) 0.4102(14) 0.0621(7) 0.067(5) Uani 1 1 d .
H24A H 0.2980 0.3423 0.0807 0.080 Uiso 1 1 calc R
C25 C 0.231(2) 0.3897(13) 0.0107(7) 0.063(5) Uani 1 1 d .
H25A H 0.1897 0.3086 -0.0063 0.075 Uiso 1 1 calc R
C26 C 0.2223(16) 0.4883(12) -0.0180(6) 0.048(4) Uani 1 1 d .
C27 C 0.274(2) 0.6032(12) 0.0092(6) 0.061(5) Uani 1 1 d .
H27A H 0.2583 0.6707 -0.0076 0.073 Uiso 1 1 calc R
C28 C 0.348(2) 0.6220(13) 0.0602(6) 0.057(4) Uani 1 1 d .
H28A H 0.3923 0.7030 0.0768 0.069 Uiso 1 1 calc R
C29 C 0.1507(16) 0.4680(13) -0.0742(6) 0.047(4) Uani 1 1 d .
C30 C 0.0123(18) 0.8384(11) 0.7144(5) 0.049(4) Uani 1 1 d .
H30A H -0.0288 0.7526 0.7106 0.059 Uiso 1 1 calc R
C31 C -0.0467(18) 0.9102(11) 0.7518(5) 0.045(4) Uani 1 1 d .
H31A H -0.1297 0.8751 0.7731 0.055 Uiso 1 1 calc R
C32 C 0.0157(16) 1.0324(11) 0.7577(5) 0.041(3) Uani 1 1 d .
H32A H -0.0215 1.0828 0.7844 0.049 Uiso 1 1 calc R
C33 C 0.1331(16) 1.0848(10) 0.7254(5) 0.040(3) Uani 1 1 d .
H33A H 0.1746 1.1706 0.7289 0.047 Uiso 1 1 calc R
C34 C 0.1865(15) 1.0109(9) 0.6889(5) 0.037(3) Uani 1 1 d .
H34A H 0.2673 1.0453 0.6666 0.044 Uiso 1 1 calc R
C35 C 0.1926(15) 0.8102(11) 0.6449(5) 0.042(3) Uani 1 1 d .
H35A H 0.1382 0.7241 0.6471 0.050 Uiso 1 1 calc R
H35B H 0.3086 0.8216 0.6559 0.050 Uiso 1 1 calc R
C36 C 0.1757(15) 0.8337(10) 0.5883(5) 0.038(3) Uani 1 1 d .
C37 C 0.0227(17) 0.7828(12) 0.5557(6) 0.052(4) Uani 1 1 d .
H37A H -0.0651 0.7356 0.5717 0.062 Uiso 1 1 calc R
C38 C 0.0021(19) 0.8005(12) 0.5041(6) 0.055(4) Uani 1 1 d .
H38A H -0.0967 0.7611 0.4836 0.066 Uiso 1 1 calc R
C39 C 0.1250(16) 0.8768(12) 0.4797(6) 0.044(4) Uani 1 1 d .
C40 C 0.2691(16) 0.9325(11) 0.5106(5) 0.040(3) Uani 1 1 d .
H40A H 0.3530 0.9858 0.4954 0.048 Uiso 1 1 calc R
C41 C 0.2898(15) 0.9104(11) 0.5628(5) 0.037(3) Uani 1 1 d .
H41A H 0.3891 0.9505 0.5829 0.045 Uiso 1 1 calc R
C42 C 0.1032(18) 0.8899(13) 0.4224(6) 0.049(4) Uani 1 1 d .

loop_
_atom_site_aniso_label
_atom_site_aniso_U_11
_atom_site_aniso_U_22
_atom_site_aniso_U_33
_atom_site_aniso_U_23
_atom_site_aniso_U_13
_atom_site_aniso_U_12
Ni1 0.0306(8) 0.0207(7) 0.0513(12) 0.0063(7) 0.0035(7) -0.0008(7)
Ni2 0.0386(10) 0.0256(8) 0.0508(12) 0.0029(7) -0.0009(7) 0.0013(7)
S1 0.0329(16) 0.0184(12) 0.059(2) 0.0088(12) 0.0025(14) -0.0048(12)
S2 0.0311(16) 0.0243(14) 0.060(2) 0.0058(13) 0.0041(14) -0.0057(13)
S3 0.0305(15) 0.0253(14) 0.053(2) 0.0052(13) 0.0048(13) -0.0046(13)
S4 0.0337(16) 0.0257(14) 0.051(2) 0.0074(13) 0.0025(14) -0.0045(13)
S5 0.0466(19) 0.0315(16) 0.054(2) 0.0040(14) -0.0036(16) -0.0014(15)
S6 0.0451(19) 0.0307(15) 0.046(2) 0.0034(13) 0.0001(15) -0.0006(15)
S7 0.0405(18) 0.0299(15) 0.049(2) 0.0061(13) 0.0014(14) -0.0028(14)
S8 0.0405(18) 0.0219(13) 0.057(2) 0.0055(13) 0.0007(15) 0.0014(13)
N1 0.050(7) 0.029(5) 0.065(9) 0.010(5) 0.002(6) -0.005(6)
N2 0.067(8) 0.028(5) 0.044(7) 0.005(5) -0.001(6) -0.002(6)
N3 0.055(8) 0.037(6) 0.072(9) 0.009(6) -0.001(6) -0.012(6)
N4 0.047(7) 0.034(6) 0.071(9) 0.008(6) -0.011(6) -0.009(6)
N5 0.063(8) 0.047(7) 0.057(8) -0.009(6) -0.006(6) 0.006(7)
N6 0.056(8) 0.075(9) 0.045(9) 0.016(7) -0.002(6) 0.004(7)
N7 0.056(8) 0.039(6) 0.063(9) -0.001(6) -0.010(6) -0.005(6)
N8 0.071(9) 0.029(5) 0.051(8) -0.001(5) -0.003(6) 0.001(6)
N9 0.040(6) 0.035(5) 0.064(8) 0.020(5) 0.014(6) 0.013(5)
N10 0.048(7) 0.021(5) 0.048(7) 0.005(4) 0.006(5) -0.004(5)
F1 0.055(6) 0.32(2) 0.055(7) 0.024(9) 0.001(5) 0.043(10)
F2 0.161(14) 0.108(10) 0.104(9) 0.036(7) -0.053(8) -0.075(11)
F3 0.136(11) 0.166(13) 0.110(10) -0.018(9) -0.048(8) 0.099(12)
F4 0.161(12) 0.106(8) 0.040(6) -0.001(5) 0.012(6) 0.070(9)
F5 0.190(15) 0.063(6) 0.075(7) 0.034(5) 0.011(7) -0.017(8)
F6 0.086(8) 0.186(14) 0.097(9) 0.068(8) -0.005(6) 0.056(10)
C1 0.033(7) 0.032(6) 0.060(11) 0.012(6) 0.014(7) 0.008(6)
C2 0.036(7) 0.017(5) 0.056(9) 0.019(5) 0.002(6) -0.003(5)
C3 0.072(10) 0.037(7) 0.034(8) -0.004(6) 0.000(7) -0.019(8)
C4 0.035(7) 0.024(6) 0.068(10) 0.016(6) 0.004(6) -0.015(6)
C5 0.052(8) 0.015(5) 0.058(9) 0.013(5) 0.001(7) -0.007(6)
C6 0.062(9) 0.033(6) 0.037(8) 0.005(5) 0.013(6) 0.017(7)
C7 0.054(8) 0.030(6) 0.022(7) -0.003(5) 0.002(6) 0.008(6)
C8 0.040(7) 0.033(6) 0.046(9) 0.013(6) -0.001(6) 0.005(6)
C9 0.049(8) 0.032(7) 0.063(10) 0.009(6) -0.001(7) 0.005(7)
C10 0.064(10) 0.055(9) 0.046(10) -0.005(7) -0.001(7) 0.009(9)
C11 0.080(11) 0.028(6) 0.028(8) 0.010(5) 0.007(7) 0.008(7)
C12 0.040(7) 0.039(7) 0.054(11) 0.001(7) -0.006(6) 0.008(6)
C13 0.054(8) 0.020(5) 0.038(10) 0.004(5) -0.012(6) -0.002(6)
C14 0.051(8) 0.030(6) 0.041(9) -0.008(6) 0.015(6) -0.001(6)
C15 0.056(9) 0.039(7) 0.037(9) -0.007(6) -0.007(6) 0.007(7)
C16 0.037(7) 0.027(6) 0.039(8) 0.005(5) -0.002(5) 0.000(6)
C17 0.037(7) 0.038(7) 0.054(9) 0.019(6) -0.012(6) -0.006(6)
C18 0.048(8) 0.027(6) 0.060(9) 0.005(6) 0.014(7) -0.001(6)
C19 0.061(9) 0.031(6) 0.060(10) 0.004(6) -0.002(7) 0.004(7)
C20 0.050(8) 0.026(6) 0.063(10) 0.007(6) 0.002(7) -0.004(6)
C21 0.037(7) 0.037(7) 0.061(10) 0.020(6) -0.013(7) -0.007(6)
C22 0.053(9) 0.061(9) 0.057(11) 0.016(7) -0.004(7) 0.001(8)
C23 0.033(7) 0.043(7) 0.057(9) 0.018(6) 0.004(6) 0.004(6)
C24 0.085(13) 0.051(9) 0.069(13) 0.023(8) -0.001(10) 0.021(9)
C25 0.078(12) 0.035(7) 0.073(12) 0.002(7) -0.017(9) 0.017(8)
C26 0.031(7) 0.038(7) 0.078(11) 0.013(7) 0.003(7) 0.013(6)
C27 0.075(11) 0.030(7) 0.066(11) 0.009(6) -0.007(8) -0.008(7)
C28 0.059(9) 0.035(7) 0.071(11) 0.014(7) -0.005(8) -0.004(7)
C29 0.030(7) 0.051(8) 0.063(11) 0.001(7) 0.007(7) 0.021(7)
C30 0.063(9) 0.026(6) 0.047(9) 0.007(6) 0.002(7) -0.010(7)
C31 0.050(8) 0.041(7) 0.042(9) 0.010(6) 0.002(6) 0.002(7)
C32 0.043(7) 0.032(6) 0.051(9) -0.002(6) 0.006(6) 0.017(6)
C33 0.046(7) 0.023(6) 0.039(8) 0.006(5) -0.005(6) -0.009(6)
C34 0.035(7) 0.022(5) 0.057(9) 0.011(5) 0.014(6) 0.010(5)
C35 0.031(6) 0.033(6) 0.053(9) 0.012(6) 0.002(6) -0.008(6)
C36 0.028(6) 0.022(5) 0.068(10) 0.003(5) 0.004(6) 0.013(5)
C37 0.038(8) 0.030(7) 0.076(12) -0.004(7) 0.002(7) -0.007(6)
C38 0.060(10) 0.036(7) 0.058(11) 0.016(6) -0.002(7) -0.015(7)
C39 0.036(7) 0.033(6) 0.061(10) 0.009(6) 0.006(6) 0.001(6)
C40 0.036(7) 0.033(6) 0.052(10) 0.008(6) 0.014(6) 0.010(6)
C41 0.031(6) 0.033(6) 0.048(9) 0.000(6) 0.003(6) 0.008(6)
C42 0.047(8) 0.048(8) 0.058(11) 0.012(7) 0.011(7) 0.020(7)

loop_
_atom_type_symbol
_atom_type_description
_atom_type_scat_dispersion_real
_atom_type_scat_dispersion_imag
_atom_type_scat_source
C C 0.0033 0.0016 'International Tables Vol C Tables 4.2.6.8 and 6.1.1.4'
H H 0.0000 0.0000 'International Tables Vol C Tables 4.2.6.8 and 6.1.1.4'
N N 0.0061 0.0033 'International Tables Vol C Tables 4.2.6.8 and 6.1.1.4'
F F 0.0171 0.0103 'International Tables Vol C Tables 4.2.6.8 and 6.1.1.4'
S S 0.1246 0.1234 'International Tables Vol C Tables 4.2.6.8 and 6.1.1.4'
Ni Ni 0.3393 1.1124 'International Tables Vol C Tables 4.2.6.8 and 6.1.1.4'

loop_
_geom_angle_atom_site_label_1
_geom_angle_atom_site_label_2
_geom_angle_atom_site_label_3
_geom_angle
S4 Ni1 S2 85.69(12)
S4 Ni1 S1 178.87(14)
S2 Ni1 S1 93.52(13)
S4 Ni1 S3 92.16(13)
S2 Ni1 S3 175.89(14)
S1 Ni1 S3 88.58(12)
S6 Ni2 S5 91.73(14)
S6 Ni2 S8 84.86(13)
S5 Ni2 S8 175.81(16)
S6 Ni2 S7 177.51(13)
S5 Ni2 S7 90.52(14)
S8 Ni2 S7 92.95(14)
C2 S1 Ni1 102.8(4)
C3 S2 Ni1 103.2(4)
C6 S3 Ni1 102.9(4)
C7 S4 Ni1 103.9(4)
C10 S5 Ni2 103.9(5)
C11 S6 Ni2 103.8(4)
C14 S7 Ni2 102.7(4)
C15 S8 Ni2 103.3(4)
C21 N9 C17 116.2(12)
C21 N9 C22 122.8(11)
C17 N9 C22 120.8(11)
C30 N10 C34 119.3(11)
C30 N10 C35 121.0(10)
C34 N10 C35 119.7(9)
N1 C1 C2 177.0(16)
C3 C2 C1 120.1(10)
C3 C2 S1 120.0(10)
C1 C2 S1 119.8(8)
C2 C3 C4 118.1(12)
C2 C3 S2 120.3(10)
C4 C3 S2 121.5(9)
N2 C4 C3 176.3(14)
N3 C5 C6 176.9(17)
C7 C6 C5 121.7(12)
C7 C6 S3 120.9(9)
C5 C6 S3 117.4(10)
C6 C7 C8 123.7(10)
C6 C7 S4 120.2(9)
C8 C7 S4 116.0(9)
N4 C8 C7 175.1(14)
N5 C9 C10 177.1(16)
C11 C10 C9 119.5(14)
C11 C10 S5 119.7(10)
C9 C10 S5 120.6(11)
C10 C11 C12 124.7(12)
C10 C11 S6 120.6(10)
C12 C11 S6 114.7(9)
N6 C12 C11 176.0(15)
N7 C13 C14 175.9(15)
C15 C14 C13 120.3(11)
C15 C14 S7 120.0(11)
C13 C14 S7 119.6(8)
C14 C15 C16 120.2(13)
C14 C15 S8 121.1(10)
C16 C15 S8 118.6(10)
N8 C16 C15 178.2(16)
C18 C17 N9 123.0(12)
C17 C18 C19 120.4(12)
C20 C19 C18 116.8(14)
C21 C20 C19 121.4(12)
C20 C21 N9 122.0(11)
N9 C22 C23 116.8(15)
C24 C23 C28 116.1(14)
C24 C23 C22 123.4(14)
C28 C23 C22 120.2(13)
C25 C24 C23 123.0(15)
C24 C25 C26 120.3(14)
C27 C26 C25 117.6(15)
C27 C26 C29 121.1(14)
C25 C26 C29 121.2(13)
C28 C27 C26 120.8(16)
C27 C28 C23 121.8(13)
F1 C29 F2 110.5(14)
F1 C29 F3 100.4(15)
F2 C29 F3 101.1(14)
F1 C29 C26 114.7(12)
F2 C29 C26 115.8(13)
F3 C29 C26 112.5(13)
N10 C30 C31 121.2(11)
C32 C31 C30 118.8(11)
C31 C32 C33 120.9(12)
C34 C33 C32 118.2(10)
C33 C34 N10 121.5(10)
N10 C35 C36 114.7(12)
C41 C36 C37 114.2(13)
C41 C36 C35 125.6(11)
C37 C36 C35 120.0(11)
C38 C37 C36 122.2(12)
C37 C38 C39 121.0(13)
C40 C39 C38 118.2(14)
C40 C39 C42 121.6(12)
C38 C39 C42 120.0(12)
C41 C40 C39 120.0(11)
C40 C41 C36 124.2(12)
F4 C42 F6 105.6(14)
F4 C42 F5 105.3(12)
F6 C42 F5 103.4(15)
F4 C42 C39 115.1(15)
F6 C42 C39 112.9(13)
F5 C42 C39 113.4(12)

loop_
_geom_bond_atom_site_label_1
_geom_bond_atom_site_label_2
_geom_bond_distance
Ni1 S4 2.136(3)
Ni1 S2 2.153(3)
Ni1 S1 2.156(3)
Ni1 S3 2.162(3)
Ni2 S6 2.131(4)
Ni2 S5 2.152(3)
Ni2 S8 2.152(3)
Ni2 S7 2.162(4)
S1 C2 1.738(11)
S2 C3 1.722(15)
S3 C6 1.703(15)
S4 C7 1.703(12)
S5 C10 1.685(17)
S6 C11 1.693(14)
S7 C14 1.722(13)
S8 C15 1.696(15)
N1 C1 1.143(18)
N2 C4 1.129(16)
N3 C5 1.165(16)
N4 C8 1.119(16)
N5 C9 1.143(17)
N6 C12 1.124(17)
N7 C13 1.151(16)
N8 C16 1.152(16)
N9 C21 1.383(16)
N9 C17 1.387(15)
N9 C22 1.388(18)
N10 C30 1.340(15)
N10 C34 1.373(13)
N10 C35 1.452(17)
F1 C29 1.267(16)
F2 C29 1.268(15)
F3 C29 1.31(2)
F4 C42 1.294(17)
F5 C42 1.350(16)
F6 C42 1.33(2)
C1 C2 1.42(2)
C2 C3 1.399(15)
C3 C4 1.418(18)
C5 C6 1.422(17)
C6 C7 1.367(17)
C7 C8 1.464(18)
C9 C10 1.46(2)
C10 C11 1.374(18)
C11 C12 1.48(2)
C13 C14 1.41(2)
C14 C15 1.390(17)
C15 C16 1.429(18)
C17 C18 1.344(19)
C18 C19 1.408(17)
C19 C20 1.389(18)
C20 C21 1.357(19)
C22 C23 1.48(2)
C23 C24 1.373(19)
C23 C28 1.40(2)
C24 C25 1.35(2)
C25 C26 1.41(2)
C26 C27 1.369(18)
C26 C29 1.47(2)
C27 C28 1.36(2)
C30 C31 1.372(19)
C31 C32 1.357(16)
C32 C33 1.389(16)
C33 C34 1.348(17)
C35 C36 1.478(19)
C36 C41 1.381(16)
C36 C37 1.462(19)
C37 C38 1.34(2)
C38 C39 1.409(17)
C39 C40 1.393(19)
C39 C42 1.46(2)
C40 C41 1.367(19)
